data_1521216
loop_
_publ_author_name
'Irodova, A.V.'
'Andre, G.'
'Bouree, F.'

_publ_section_title
;
 Phase transition between hydrogen superstructures with k=(001) and k=0
 via incommensurate phase in Zr V2 Dx (2.8 <x <3.9)
;
_journal_name_full 'Journal of Alloys Compd.'
_journal_page_first 159
_journal_page_last 168
_journal_volume 302
_journal_year 2000
_chemical_formula_sum 'D3.9 V2 Zr'
_chemical_name_systematic 'Zr V2 D3.9'
_space_group_IT_number 88
_symmetry_space_group_name_Hall '-I 4ad'
_symmetry_space_group_name_H-M 'I 41/a :2'
_cell_angle_alpha 90
_cell_angle_beta 90
_cell_angle_gamma 90
_cell_formula_units_Z 4
_cell_length_a 5.4854
_cell_length_b 5.4854
_cell_length_c 7.9231
_cell_volume 238.403
_citation_journal_id_ASTM JALCEU
_cod_data_source_file Irodova_JALCEU_2000_1316.cif
_cod_data_source_block D3.9V2Zr1
_cod_original_formula_sum 'D3.9 V2 Zr1'
_cod_database_code 1521216

loop_
_symmetry_equiv_pos_as_xyz
x,y,z
-y+3/4,x+1/4,z+1/4
-x+1/2,-y,z+1/2
y+3/4,-x+3/4,z+3/4
-x,-y,-z
y-3/4,-x-1/4,-z-1/4
x-1/2,y,-z-1/2
-y-3/4,x-3/4,-z-3/4
x+1/2,y+1/2,z+1/2
-y+5/4,x+3/4,z+3/4
-x+1,-y+1/2,z+1
y+5/4,-x+5/4,z+5/4
-x+1/2,-y+1/2,-z+1/2
y-1/4,-x+1/4,-z+1/4
x,y+1/2,-z
-y-1/4,x-1/4,-z-1/4

loop_
_atom_site_label
_atom_site_type_symbol
_atom_site_fract_x
_atom_site_fract_y
_atom_site_fract_z
_atom_site_occupancy
_atom_site_U_iso_or_equiv
Zr1 Zr 0 0.25 0.125 1 0.0
D1 D 0.1835 -0.0698 0.0636 0.975 0.0
V1 V 0 0 0.5 1 0.0
